data_7103440
loop_
_publ_author_name
'Mansell, David'
'Rattray, Nicholas'
'Etchells, Laura L'
'Schwalbe, Carl H'
'Blake, Alexander J'
'Bichenkova, Elena V'
'Bryce, Richard A'
'Barker, Christopher J'
'D\'iaz, Alvaro'
'Kremer, Carlos'
'Freeman, Sally'

_publ_section_title
;
 Fluorescent probe: complexation of Fe3+ with the myo-inositol
 1,2,3-trisphosphate motif.
;
_journal_issue 41
_journal_name_full 'Chemical communications (Cambridge, England)'
_journal_page_first 5161
_journal_page_last 5163
_journal_paper_doi 10.1039/b809238a
_journal_year 2008
_chemical_formula_moiety 'C47 H40 O8 Si, C H Cl3'
_chemical_formula_sum 'C48 H41 Cl3 O8 Si'
_chemical_formula_weight 880.25
_chemical_name_systematic
;
?
;
_space_group_IT_number 2
_symmetry_cell_setting triclinic
_symmetry_space_group_name_Hall '-P 1'
_symmetry_space_group_name_H-M 'P -1'
_atom_sites_solution_hydrogens geom
_atom_sites_solution_primary direct
_atom_sites_solution_secondary difmap
_audit_creation_method SHELXL-97
_cell_angle_alpha 72.420(2)
_cell_angle_beta 81.387(2)
_cell_angle_gamma 87.634(2)
_cell_formula_units_Z 2
_cell_length_a 11.1679(9)
_cell_length_b 11.6838(9)
_cell_length_c 16.9249(13)
_cell_measurement_reflns_used 4524
_cell_measurement_temperature 150(2)
_cell_measurement_theta_max 27.0
_cell_measurement_theta_min 2.4
_cell_volume 2081.5(3)
_computing_cell_refinement 'Bruker SAINT version 6.36A (Bruker, 2002)'
_computing_data_collection 'Bruker SMART version 5.624 (Bruker, 2001)'
_computing_data_reduction 'Bruker SAINT; Bruker SHELXTL (Bruker, 2001)'
_computing_molecular_graphics 'ORTEP(Johnson, 1976)'
_computing_publication_material 'SHELXL-97 (Sheldrick,2008);PLATON(Spek,2003)'
_computing_structure_refinement 'SHELXL-97 (Sheldrick, 2008)'
_computing_structure_solution 'SHELXS-97 (Sheldrick, 2008)'
_diffrn_ambient_temperature 150(2)
_diffrn_measured_fraction_theta_full 0.978
_diffrn_measured_fraction_theta_max 0.978
_diffrn_measurement_device_type 'Bruker SMART1000 CCD area detector'
_diffrn_measurement_method omega
_diffrn_radiation_monochromator graphite
_diffrn_radiation_source 'normal-focus sealed tube'
_diffrn_radiation_type MoK\a
_diffrn_radiation_wavelength 0.71073
_diffrn_reflns_av_R_equivalents 0.0747
_diffrn_reflns_av_sigmaI/netI 0.0720
_diffrn_reflns_limit_h_max 14
_diffrn_reflns_limit_h_min -14
_diffrn_reflns_limit_k_max 15
_diffrn_reflns_limit_k_min -15
_diffrn_reflns_limit_l_max 21
_diffrn_reflns_limit_l_min -21
_diffrn_reflns_number 18993
_diffrn_reflns_theta_full 27.45
_diffrn_reflns_theta_max 27.45
_diffrn_reflns_theta_min 1.83
_diffrn_standards_decay_% 0
_diffrn_standards_number 0
_exptl_absorpt_coefficient_mu 0.306
_exptl_absorpt_correction_type none
_exptl_crystal_colour yellow
_exptl_crystal_density_diffrn 1.404
_exptl_crystal_density_method 'not measured'
_exptl_crystal_description sphenoid
_exptl_crystal_F_000 916
_exptl_crystal_size_max 0.90
_exptl_crystal_size_mid 0.37
_exptl_crystal_size_min 0.34
_refine_diff_density_max 0.380
_refine_diff_density_min -0.406
_refine_diff_density_rms 0.049
_refine_ls_extinction_method none
_refine_ls_goodness_of_fit_ref 1.030
_refine_ls_hydrogen_treatment constr
_refine_ls_matrix_type full
_refine_ls_number_parameters 565
_refine_ls_number_reflns 9307
_refine_ls_number_restraints 0
_refine_ls_restrained_S_all 1.030
_refine_ls_R_factor_all 0.0605
_refine_ls_R_factor_gt 0.0408
_refine_ls_shift/su_max 0.002
_refine_ls_shift/su_mean 0.000
_refine_ls_structure_factor_coef Fsqd
_refine_ls_weighting_details 'calc w=1/[\s^2^(Fo^2^)+(0.0433P)^2^+0.1286P] where P=(Fo^2^+2Fc^2^)/3'
_refine_ls_weighting_scheme calc
_refine_ls_wR_factor_gt 0.1036
_refine_ls_wR_factor_ref 0.1135
_reflns_number_gt 6716
_reflns_number_total 9307
_reflns_threshold_expression >2sigma(I)
_cod_data_source_file b809238a.txt
_cod_data_source_block inopyr
_cod_depositor_comments
;
The following automatic conversions were performed:
'_symmetry_cell_setting' value 'Triclinic' changed to 'triclinic'
according to '/home/saulius/struct/CIF-dictionaries/cif_core.dic'
dictionary named 'cif_core.dic' version 2.4.1 from
2010-06-29.

'_exptl_absorpt_correction_type' value 'None' changed to
'none' according to '/home/saulius/struct/CIF-dictionaries/cif_core.dic'
dictionary named 'cif_core.dic' version 2.4.1 from 2010-06-29.

Automatic conversion script
Id: cif_fix_enum 1527 2010-12-29 10:47:43Z saulius 
;
_cod_database_code 7103440

loop_
_symmetry_equiv_pos_as_xyz
'x, y, z'
'-x, -y, -z'

loop_
_atom_site_label
_atom_site_type_symbol
_atom_site_fract_x
_atom_site_fract_y
_atom_site_fract_z
_atom_site_U_iso_or_equiv
_atom_site_adp_type
_atom_site_occupancy
_atom_site_symmetry_multiplicity
_atom_site_calc_flag
_atom_site_refinement_flags
_atom_site_disorder_assembly
_atom_site_disorder_group
Si1 Si 0.22218(4) 0.48299(4) 0.84222(3) 0.02666(11) Uani 1 1 d . . .
O1 O 0.50445(10) 0.20716(11) 0.85636(7) 0.0351(3) Uani 1 1 d . . .
O2 O 0.34214(9) 0.40225(10) 0.87396(6) 0.0278(2) Uani 1 1 d . . .
O3 O 0.56543(10) 0.31180(11) 0.93986(7) 0.0337(3) Uani 1 1 d . . .
O4 O 0.67477(9) 0.56886(11) 0.76345(7) 0.0297(3) Uani 1 1 d . . .
O5 O 0.70938(10) 0.24372(12) 0.84950(8) 0.0390(3) Uani 1 1 d . . .
O6 O 0.59170(9) 0.44491(11) 0.66371(7) 0.0318(3) Uani 1 1 d . . .
O7 O 0.87663(10) 0.58291(13) 0.75631(7) 0.0441(3) Uani 1 1 d . . .
O8 O 0.76752(11) 0.41177(13) 0.59214(8) 0.0464(3) Uani 1 1 d . . .
C1 C 0.49084(14) 0.31503(15) 0.78976(10) 0.0290(3) Uani 1 1 d . . .
H1 H 0.4258 0.3035 0.7582 0.035 Uiso 1 1 calc R . .
C2 C 0.45858(12) 0.42019(14) 0.82483(9) 0.0242(3) Uani 1 1 d . . .
H2 H 0.4593 0.4965 0.7777 0.029 Uiso 1 1 calc R . .
C3 C 0.55471(13) 0.42630(16) 0.87857(10) 0.0279(3) Uani 1 1 d . . .
H3 H 0.5329 0.4893 0.9071 0.034 Uiso 1 1 calc R . .
C4 C 0.67928(13) 0.45375(16) 0.82516(10) 0.0291(4) Uani 1 1 d . . .
H4 H 0.7419 0.4549 0.8614 0.035 Uiso 1 1 calc R . .
C5 C 0.70824(14) 0.35515(16) 0.78317(10) 0.0312(4) Uani 1 1 d . . .
H5 H 0.7892 0.3702 0.7474 0.037 Uiso 1 1 calc R . .
C6 C 0.61147(14) 0.33965(16) 0.73156(10) 0.0305(4) Uani 1 1 d . . .
H6 H 0.6328 0.2702 0.7093 0.037 Uiso 1 1 calc R . .
C7 C 0.59595(14) 0.22107(17) 0.90113(11) 0.0366(4) Uani 1 1 d . . .
H7 H 0.6023 0.1438 0.9464 0.044 Uiso 1 1 calc R . .
C8 C 0.23581(16) 0.5266(2) 0.72580(11) 0.0447(5) Uani 1 1 d . . .
H8A H 0.3010 0.5859 0.7010 0.067 Uiso 1 1 calc R . .
H8B H 0.1593 0.5614 0.7081 0.067 Uiso 1 1 calc R . .
H8C H 0.2544 0.4554 0.7071 0.067 Uiso 1 1 calc R . .
C9 C 0.08920(15) 0.38425(18) 0.89112(12) 0.0406(4) Uani 1 1 d . . .
H9A H 0.1006 0.3091 0.8765 0.061 Uiso 1 1 calc R . .
H9B H 0.0162 0.4246 0.8707 0.061 Uiso 1 1 calc R . .
H9C H 0.0803 0.3667 0.9521 0.061 Uiso 1 1 calc R . .
C10 C 0.21555(14) 0.62109(16) 0.87782(11) 0.0319(4) Uani 1 1 d . . .
C11 C 0.09748(17) 0.68906(19) 0.85769(13) 0.0461(5) Uani 1 1 d . . .
H11A H 0.0949 0.7627 0.8742 0.069 Uiso 1 1 calc R . .
H11B H 0.0279 0.6381 0.8886 0.069 Uiso 1 1 calc R . .
H11C H 0.0944 0.7097 0.7974 0.069 Uiso 1 1 calc R . .
C12 C 0.21604(18) 0.5839(2) 0.97305(12) 0.0456(5) Uani 1 1 d . . .
H12A H 0.2913 0.5412 0.9865 0.068 Uiso 1 1 calc R . .
H12B H 0.1467 0.5311 1.0014 0.068 Uiso 1 1 calc R . .
H12C H 0.2105 0.6556 0.9919 0.068 Uiso 1 1 calc R . .
C13 C 0.32400(17) 0.70486(19) 0.83454(14) 0.0496(5) Uani 1 1 d . . .
H13A H 0.3247 0.7292 0.7738 0.074 Uiso 1 1 calc R . .
H13B H 0.3993 0.6626 0.8483 0.074 Uiso 1 1 calc R . .
H13C H 0.3172 0.7762 0.8539 0.074 Uiso 1 1 calc R . .
C14 C 0.78478(14) 0.62295(17) 0.72810(10) 0.0304(4) Uani 1 1 d . . .
C15 C 0.77351(13) 0.72727(15) 0.65464(10) 0.0278(3) Uani 1 1 d . . .
C16 C 0.87196(13) 0.76423(15) 0.58903(10) 0.0252(3) Uani 1 1 d . . .
C17 C 0.98635(13) 0.70277(15) 0.58773(10) 0.0276(3) Uani 1 1 d . . .
H17 H 0.9984 0.6341 0.6332 0.033 Uiso 1 1 calc R . .
C18 C 1.07718(14) 0.74089(16) 0.52299(10) 0.0286(3) Uani 1 1 d . . .
H18 H 1.1516 0.6985 0.5244 0.034 Uiso 1 1 calc R . .
C19 C 1.06417(13) 0.84271(15) 0.45294(10) 0.0264(3) Uani 1 1 d . . .
C20 C 1.15709(14) 0.88239(16) 0.38528(10) 0.0326(4) Uani 1 1 d . . .
H20 H 1.2318 0.8404 0.3856 0.039 Uiso 1 1 calc R . .
C21 C 1.14173(16) 0.98155(17) 0.31825(11) 0.0361(4) Uani 1 1 d . . .
H21 H 1.2060 1.0077 0.2732 0.043 Uiso 1 1 calc R . .
C22 C 1.03285(16) 1.04300(16) 0.31641(11) 0.0350(4) Uani 1 1 d . . .
H22 H 1.0235 1.1114 0.2701 0.042 Uiso 1 1 calc R . .
C23 C 0.93638(14) 1.00595(15) 0.38160(10) 0.0294(4) Uani 1 1 d . . .
C24 C 0.82148(15) 1.06547(16) 0.38050(11) 0.0338(4) Uani 1 1 d . . .
H24 H 0.8098 1.1331 0.3342 0.041 Uiso 1 1 calc R . .
C25 C 0.72952(15) 1.02747(16) 0.44383(11) 0.0342(4) Uani 1 1 d . . .
H25 H 0.6544 1.0687 0.4411 0.041 Uiso 1 1 calc R . .
C26 C 0.74270(14) 0.92597(15) 0.51529(10) 0.0282(3) Uani 1 1 d . . .
C27 C 0.64803(14) 0.88529(17) 0.58132(11) 0.0339(4) Uani 1 1 d . . .
H27 H 0.5724 0.9256 0.5793 0.041 Uiso 1 1 calc R . .
C28 C 0.66285(14) 0.78800(16) 0.64889(11) 0.0321(4) Uani 1 1 d . . .
H28 H 0.5969 0.7614 0.6925 0.039 Uiso 1 1 calc R . .
C29 C 0.85545(13) 0.86461(15) 0.51914(10) 0.0252(3) Uani 1 1 d . . .
C30 C 0.95228(13) 0.90490(15) 0.45118(10) 0.0259(3) Uani 1 1 d . . .
C31 C 0.67695(14) 0.47187(16) 0.59455(10) 0.0309(4) Uani 1 1 d . . .
C32 C 0.64261(14) 0.57740(16) 0.52809(10) 0.0291(4) Uani 1 1 d . . .
C33 C 0.72594(13) 0.63558(15) 0.45600(10) 0.0273(3) Uani 1 1 d . . .
C34 C 0.85127(13) 0.60049(16) 0.44229(10) 0.0296(4) Uani 1 1 d . . .
H34 H 0.8813 0.5348 0.4829 0.036 Uiso 1 1 calc R . .
C35 C 0.92649(14) 0.65955(16) 0.37261(11) 0.0317(4) Uani 1 1 d . . .
H35 H 1.0084 0.6344 0.3660 0.038 Uiso 1 1 calc R . .
C36 C 0.88737(14) 0.75820(16) 0.30863(10) 0.0308(4) Uani 1 1 d . . .
C37 C 0.96420(16) 0.81947(17) 0.23607(11) 0.0381(4) Uani 1 1 d . . .
H37 H 1.0463 0.7953 0.2283 0.046 Uiso 1 1 calc R . .
C38 C 0.92280(17) 0.91436(18) 0.17564(12) 0.0424(4) Uani 1 1 d . . .
H38 H 0.9761 0.9539 0.1264 0.051 Uiso 1 1 calc R . .
C39 C 0.80385(17) 0.95237(18) 0.18637(12) 0.0406(4) Uani 1 1 d . . .
H39 H 0.7762 1.0178 0.1444 0.049 Uiso 1 1 calc R . .
C40 C 0.72418(15) 0.89529(16) 0.25844(11) 0.0338(4) Uani 1 1 d . . .
C41 C 0.60104(16) 0.93500(17) 0.27188(12) 0.0370(4) Uani 1 1 d . . .
H41 H 0.5729 1.0019 0.2312 0.044 Uiso 1 1 calc R . .
C42 C 0.52540(15) 0.87850(17) 0.34134(12) 0.0353(4) Uani 1 1 d . . .
H42 H 0.4447 0.9066 0.3486 0.042 Uiso 1 1 calc R . .
C43 C 0.56298(14) 0.77719(16) 0.40459(11) 0.0312(4) Uani 1 1 d . . .
C44 C 0.48440(14) 0.71717(17) 0.47665(11) 0.0341(4) Uani 1 1 d . . .
H44 H 0.4031 0.7437 0.4844 0.041 Uiso 1 1 calc R . .
C45 C 0.52333(14) 0.62045(17) 0.53628(11) 0.0326(4) Uani 1 1 d . . .
H45 H 0.4680 0.5815 0.5845 0.039 Uiso 1 1 calc R . .
C46 C 0.68469(13) 0.73522(15) 0.39408(10) 0.0278(3) Uani 1 1 d . . .
C47 C 0.76456(14) 0.79658(15) 0.32035(10) 0.0287(3) Uani 1 1 d . . .
Cl1 Cl 0.42107(5) 0.07991(6) 1.10110(4) 0.06001(16) Uani 1 1 d . A .
Cl2 Cl 0.23034(12) 0.25517(16) 1.11143(9) 0.0545(4) Uani 0.760(9) 1 d P A 1
Cl3 Cl 0.21611(19) 0.08715(17) 1.01903(12) 0.0686(5) Uani 0.760(9) 1 d P A 1
Cl2P Cl 0.291(2) 0.2752(6) 1.1099(4) 0.127(5) Uani 0.240(9) 1 d P A 2
Cl3P Cl 0.1840(10) 0.1097(13) 1.0489(10) 0.156(5) Uani 0.240(9) 1 d P A 2
C48 C 0.31419(15) 0.17544(17) 1.04926(11) 0.0376(4) Uani 1 1 d . . .
H48 H 0.3572 0.2341 0.9978 0.045 Uiso 0.760(9) 1 calc PR A 1
H48P H 0.3506 0.2190 0.9906 0.045 Uiso 0.240(9) 1 calc PR A 2

loop_
_atom_site_aniso_label
_atom_site_aniso_U_11
_atom_site_aniso_U_22
_atom_site_aniso_U_33
_atom_site_aniso_U_23
_atom_site_aniso_U_13
_atom_site_aniso_U_12
Si1 0.0220(2) 0.0325(3) 0.0246(2) -0.00697(19) -0.00491(16) 0.00264(17)
O1 0.0332(6) 0.0274(7) 0.0396(7) -0.0028(5) -0.0053(5) 0.0016(5)
O2 0.0218(5) 0.0312(6) 0.0259(6) -0.0036(5) -0.0002(4) 0.0021(4)
O3 0.0305(6) 0.0403(7) 0.0239(6) 0.0010(5) -0.0061(5) 0.0007(5)
O4 0.0234(5) 0.0332(7) 0.0286(6) -0.0034(5) -0.0030(4) -0.0036(5)
O5 0.0296(6) 0.0383(7) 0.0379(7) 0.0031(6) -0.0030(5) 0.0100(5)
O6 0.0312(6) 0.0380(7) 0.0245(6) -0.0085(5) -0.0029(5) 0.0082(5)
O7 0.0261(6) 0.0624(9) 0.0335(7) 0.0041(6) -0.0095(5) -0.0062(6)
O8 0.0424(7) 0.0473(9) 0.0385(7) -0.0040(6) 0.0051(6) 0.0194(6)
C1 0.0274(8) 0.0291(9) 0.0296(8) -0.0070(7) -0.0063(6) 0.0029(7)
C2 0.0216(7) 0.0269(9) 0.0213(7) -0.0039(6) -0.0017(6) 0.0019(6)
C3 0.0269(7) 0.0330(9) 0.0219(8) -0.0050(7) -0.0033(6) -0.0010(7)
C4 0.0223(7) 0.0371(10) 0.0243(8) -0.0027(7) -0.0052(6) -0.0010(7)
C5 0.0241(7) 0.0343(10) 0.0278(8) -0.0001(7) -0.0015(6) 0.0051(7)
C6 0.0318(8) 0.0295(9) 0.0289(8) -0.0086(7) -0.0031(7) 0.0070(7)
C7 0.0310(8) 0.0344(10) 0.0351(9) 0.0032(8) -0.0053(7) 0.0055(7)
C8 0.0385(9) 0.0660(14) 0.0318(9) -0.0157(10) -0.0130(8) 0.0121(9)
C9 0.0279(8) 0.0451(12) 0.0492(11) -0.0143(9) -0.0056(8) -0.0023(8)
C10 0.0318(8) 0.0294(9) 0.0335(9) -0.0077(7) -0.0068(7) 0.0054(7)
C11 0.0432(10) 0.0392(12) 0.0533(12) -0.0098(10) -0.0111(9) 0.0139(9)
C12 0.0534(11) 0.0517(13) 0.0403(11) -0.0243(10) -0.0143(9) 0.0113(10)
C13 0.0432(10) 0.0344(11) 0.0689(14) -0.0125(10) -0.0070(10) -0.0007(9)
C14 0.0247(8) 0.0383(10) 0.0268(8) -0.0078(7) -0.0021(6) -0.0057(7)
C15 0.0245(7) 0.0302(9) 0.0299(8) -0.0091(7) -0.0063(6) -0.0026(6)
C16 0.0243(7) 0.0258(8) 0.0268(8) -0.0081(7) -0.0063(6) -0.0028(6)
C17 0.0264(7) 0.0269(9) 0.0281(8) -0.0045(7) -0.0077(6) 0.0014(6)
C18 0.0245(7) 0.0313(9) 0.0310(8) -0.0100(7) -0.0060(6) 0.0029(6)
C19 0.0261(7) 0.0276(9) 0.0268(8) -0.0090(7) -0.0061(6) -0.0014(6)
C20 0.0283(8) 0.0366(10) 0.0334(9) -0.0119(8) -0.0033(7) -0.0005(7)
C21 0.0370(9) 0.0403(11) 0.0282(9) -0.0077(8) 0.0001(7) -0.0059(8)
C22 0.0452(10) 0.0304(10) 0.0271(8) -0.0031(7) -0.0085(7) -0.0042(8)
C23 0.0342(8) 0.0290(9) 0.0273(8) -0.0092(7) -0.0100(7) -0.0015(7)
C24 0.0403(9) 0.0270(9) 0.0334(9) -0.0032(7) -0.0152(7) 0.0015(7)
C25 0.0318(8) 0.0309(10) 0.0434(10) -0.0119(8) -0.0158(8) 0.0062(7)
C26 0.0278(8) 0.0259(9) 0.0337(9) -0.0106(7) -0.0098(7) 0.0009(6)
C27 0.0222(7) 0.0374(10) 0.0454(10) -0.0163(8) -0.0077(7) 0.0039(7)
C28 0.0241(8) 0.0349(10) 0.0366(9) -0.0108(8) -0.0012(7) -0.0033(7)
C29 0.0252(7) 0.0251(8) 0.0285(8) -0.0108(7) -0.0080(6) -0.0002(6)
C30 0.0283(7) 0.0259(9) 0.0261(8) -0.0088(7) -0.0088(6) -0.0022(6)
C31 0.0303(8) 0.0363(10) 0.0278(8) -0.0136(8) -0.0020(7) 0.0032(7)
C32 0.0295(8) 0.0347(10) 0.0276(8) -0.0154(7) -0.0069(7) 0.0045(7)
C33 0.0279(7) 0.0314(9) 0.0279(8) -0.0152(7) -0.0086(6) 0.0034(7)
C34 0.0277(8) 0.0340(10) 0.0309(9) -0.0135(7) -0.0098(7) 0.0060(7)
C35 0.0255(8) 0.0369(10) 0.0364(9) -0.0155(8) -0.0071(7) 0.0038(7)
C36 0.0310(8) 0.0329(10) 0.0328(9) -0.0150(8) -0.0073(7) -0.0003(7)
C37 0.0364(9) 0.0393(11) 0.0399(10) -0.0150(9) -0.0021(8) -0.0026(8)
C38 0.0466(10) 0.0405(11) 0.0362(10) -0.0078(9) -0.0002(8) -0.0058(9)
C39 0.0517(11) 0.0339(10) 0.0352(10) -0.0063(8) -0.0108(8) -0.0022(8)
C40 0.0389(9) 0.0314(10) 0.0360(9) -0.0136(8) -0.0125(7) -0.0007(7)
C41 0.0432(9) 0.0301(10) 0.0415(10) -0.0102(8) -0.0208(8) 0.0057(8)
C42 0.0324(8) 0.0349(10) 0.0455(10) -0.0175(8) -0.0178(8) 0.0089(7)
C43 0.0298(8) 0.0353(10) 0.0350(9) -0.0171(8) -0.0120(7) 0.0044(7)
C44 0.0265(8) 0.0430(11) 0.0370(9) -0.0175(8) -0.0090(7) 0.0091(7)
C45 0.0290(8) 0.0408(10) 0.0299(9) -0.0144(8) -0.0037(7) 0.0052(7)
C46 0.0286(8) 0.0308(9) 0.0298(8) -0.0150(7) -0.0105(7) 0.0029(7)
C47 0.0317(8) 0.0281(9) 0.0301(8) -0.0119(7) -0.0097(7) 0.0008(7)
Cl1 0.0526(3) 0.0569(4) 0.0551(3) 0.0072(3) -0.0136(2) 0.0147(3)
Cl2 0.0632(8) 0.0553(7) 0.0390(5) -0.0105(4) -0.0018(4) 0.0200(4)
Cl3 0.0691(9) 0.0628(7) 0.0829(9) -0.0248(7) -0.0308(7) -0.0073(6)
Cl2P 0.236(13) 0.061(3) 0.069(2) -0.025(2) 0.031(5) 0.033(5)
Cl3P 0.079(4) 0.156(8) 0.172(8) 0.060(6) -0.039(5) -0.065(4)
C48 0.0389(9) 0.0349(10) 0.0323(9) -0.0011(8) -0.0048(7) 0.0041(8)

loop_
_atom_type_symbol
_atom_type_description
_atom_type_scat_dispersion_real
_atom_type_scat_dispersion_imag
_atom_type_scat_source
C C 0.0033 0.0016 'International Tables Vol C Tables 4.2.6.8 and 6.1.1.4'
H H 0.0000 0.0000 'International Tables Vol C Tables 4.2.6.8 and 6.1.1.4'
O O 0.0106 0.0060 'International Tables Vol C Tables 4.2.6.8 and 6.1.1.4'
Si Si 0.0817 0.0704 'International Tables Vol C Tables 4.2.6.8 and 6.1.1.4'
Cl Cl 0.1484 0.1585 'International Tables Vol C Tables 4.2.6.8 and 6.1.1.4'

loop_
_geom_angle_atom_site_label_1
_geom_angle_atom_site_label_2
_geom_angle_atom_site_label_3
_geom_angle
_geom_angle_site_symmetry_1
_geom_angle_site_symmetry_3
_geom_angle_publ_flag
O2 Si1 C9 105.80(8) . . ?
O2 Si1 C8 109.78(7) . . ?
C9 Si1 C8 110.58(9) . . ?
O2 Si1 C10 108.61(7) . . ?
C9 Si1 C10 111.93(8) . . ?
C8 Si1 C10 110.03(9) . . ?
C7 O1 C1 110.64(12) . . ?
C2 O2 Si1 122.35(10) . . ?
C7 O3 C3 111.05(12) . . ?
C14 O4 C4 115.54(12) . . ?
C7 O5 C5 111.11(12) . . ?
C31 O6 C6 117.28(12) . . ?
O1 C1 C6 107.49(13) . . ?
O1 C1 C2 110.37(12) . . ?
C6 C1 C2 109.90(13) . . ?
O1 C1 H1 109.7 . . ?
C6 C1 H1 109.7 . . ?
C2 C1 H1 109.7 . . ?
O2 C2 C3 110.29(12) . . ?
O2 C2 C1 110.28(12) . . ?
C3 C2 C1 107.27(13) . . ?
O2 C2 H2 109.7 . . ?
C3 C2 H2 109.7 . . ?
C1 C2 H2 109.7 . . ?
O3 C3 C2 110.17(13) . . ?
O3 C3 C4 106.10(13) . . ?
C2 C3 C4 110.73(12) . . ?
O3 C3 H3 109.9 . . ?
C2 C3 H3 109.9 . . ?
C4 C3 H3 109.9 . . ?
O4 C4 C5 110.65(12) . . ?
O4 C4 C3 108.65(13) . . ?
C5 C4 C3 107.82(13) . . ?
O4 C4 H4 109.9 . . ?
C5 C4 H4 109.9 . . ?
C3 C4 H4 109.9 . . ?
O5 C5 C4 106.64(13) . . ?
O5 C5 C6 105.79(13) . . ?
C4 C5 C6 113.75(13) . . ?
O5 C5 H5 110.2 . . ?
C4 C5 H5 110.2 . . ?
C6 C5 H5 110.2 . . ?
O6 C6 C1 105.50(12) . . ?
O6 C6 C5 114.51(14) . . ?
C1 C6 C5 107.61(13) . . ?
O6 C6 H6 109.7 . . ?
C1 C6 H6 109.7 . . ?
C5 C6 H6 109.7 . . ?
O1 C7 O3 110.71(13) . . ?
O1 C7 O5 111.40(14) . . ?
O3 C7 O5 111.51(14) . . ?
O1 C7 H7 107.7 . . ?
O3 C7 H7 107.7 . . ?
O5 C7 H7 107.7 . . ?
Si1 C8 H8A 109.5 . . ?
Si1 C8 H8B 109.5 . . ?
H8A C8 H8B 109.5 . . ?
Si1 C8 H8C 109.5 . . ?
H8A C8 H8C 109.5 . . ?
H8B C8 H8C 109.5 . . ?
Si1 C9 H9A 109.5 . . ?
Si1 C9 H9B 109.5 . . ?
H9A C9 H9B 109.5 . . ?
Si1 C9 H9C 109.5 . . ?
H9A C9 H9C 109.5 . . ?
H9B C9 H9C 109.5 . . ?
C13 C10 C12 108.67(15) . . ?
C13 C10 C11 109.19(15) . . ?
C12 C10 C11 108.84(15) . . ?
C13 C10 Si1 111.62(12) . . ?
C12 C10 Si1 109.38(13) . . ?
C11 C10 Si1 109.09(12) . . ?
C10 C11 H11A 109.5 . . ?
C10 C11 H11B 109.5 . . ?
H11A C11 H11B 109.5 . . ?
C10 C11 H11C 109.5 . . ?
H11A C11 H11C 109.5 . . ?
H11B C11 H11C 109.5 . . ?
C10 C12 H12A 109.5 . . ?
C10 C12 H12B 109.5 . . ?
H12A C12 H12B 109.5 . . ?
C10 C12 H12C 109.5 . . ?
H12A C12 H12C 109.5 . . ?
H12B C12 H12C 109.5 . . ?
C10 C13 H13A 109.5 . . ?
C10 C13 H13B 109.5 . . ?
H13A C13 H13B 109.5 . . ?
C10 C13 H13C 109.5 . . ?
H13A C13 H13C 109.5 . . ?
H13B C13 H13C 109.5 . . ?
O7 C14 O4 120.86(15) . . ?
O7 C14 C15 127.53(14) . . ?
O4 C14 C15 111.59(13) . . ?
C28 C15 C16 120.06(15) . . ?
C28 C15 C14 119.18(14) . . ?
C16 C15 C14 120.73(14) . . ?
C15 C16 C29 118.30(14) . . ?
C15 C16 C17 123.62(15) . . ?
C29 C16 C17 118.03(14) . . ?
C18 C17 C16 121.34(15) . . ?
C18 C17 H17 119.3 . . ?
C16 C17 H17 119.3 . . ?
C17 C18 C19 121.88(14) . . ?
C17 C18 H18 119.1 . . ?
C19 C18 H18 119.1 . . ?
C20 C19 C30 118.99(15) . . ?
C20 C19 C18 122.40(14) . . ?
C30 C19 C18 118.60(14) . . ?
C21 C20 C19 121.04(15) . . ?
C21 C20 H20 119.5 . . ?
C19 C20 H20 119.5 . . ?
C20 C21 C22 120.21(16) . . ?
C20 C21 H21 119.9 . . ?
C22 C21 H21 119.9 . . ?
C21 C22 C23 121.10(16) . . ?
C21 C22 H22 119.4 . . ?
C23 C22 H22 119.4 . . ?
C22 C23 C30 118.88(15) . . ?
C22 C23 C24 122.49(16) . . ?
C30 C23 C24 118.63(14) . . ?
C25 C24 C23 121.38(16) . . ?
C25 C24 H24 119.3 . . ?
C23 C24 H24 119.3 . . ?
C24 C25 C26 121.43(15) . . ?
C24 C25 H25 119.3 . . ?
C26 C25 H25 119.3 . . ?
C27 C26 C29 118.87(15) . . ?
C27 C26 C25 122.08(15) . . ?
C29 C26 C25 119.05(15) . . ?
C28 C27 C26 120.97(15) . . ?
C28 C27 H27 119.5 . . ?
C26 C27 H27 119.5 . . ?
C27 C28 C15 121.18(15) . . ?
C27 C28 H28 119.4 . . ?
C15 C28 H28 119.4 . . ?
C16 C29 C26 120.61(14) . . ?
C16 C29 C30 120.26(14) . . ?
C26 C29 C30 119.13(15) . . ?
C19 C30 C23 119.77(14) . . ?
C19 C30 C29 119.86(14) . . ?
C23 C30 C29 120.37(14) . . ?
O8 C31 O6 120.59(16) . . ?
O8 C31 C32 127.55(15) . . ?
O6 C31 C32 111.86(13) . . ?
C45 C32 C33 119.27(16) . . ?
C45 C32 C31 118.64(15) . . ?
C33 C32 C31 122.09(14) . . ?
C32 C33 C46 118.47(14) . . ?
C32 C33 C34 123.79(16) . . ?
C46 C33 C34 117.73(15) . . ?
C35 C34 C33 121.16(16) . . ?
C35 C34 H34 119.4 . . ?
C33 C34 H34 119.4 . . ?
C34 C35 C36 122.47(15) . . ?
C34 C35 H35 118.8 . . ?
C36 C35 H35 118.8 . . ?
C37 C36 C35 122.96(15) . . ?
C37 C36 C47 118.98(16) . . ?
C35 C36 C47 118.06(15) . . ?
C38 C37 C36 121.17(17) . . ?
C38 C37 H37 119.4 . . ?
C36 C37 H37 119.4 . . ?
C37 C38 C39 120.33(18) . . ?
C37 C38 H38 119.8 . . ?
C39 C38 H38 119.8 . . ?
C38 C39 C40 120.61(18) . . ?
C38 C39 H39 119.7 . . ?
C40 C39 H39 119.7 . . ?
C39 C40 C47 119.79(16) . . ?
C39 C40 C41 121.60(17) . . ?
C47 C40 C41 118.61(16) . . ?
C42 C41 C40 120.80(17) . . ?
C42 C41 H41 119.6 . . ?
C40 C41 H41 119.6 . . ?
C41 C42 C43 121.94(16) . . ?
C41 C42 H42 119.0 . . ?
C43 C42 H42 119.0 . . ?
C44 C43 C46 118.59(16) . . ?
C44 C43 C42 122.26(15) . . ?
C46 C43 C42 119.14(16) . . ?
C45 C44 C43 120.85(15) . . ?
C45 C44 H44 119.6 . . ?
C43 C44 H44 119.6 . . ?
C44 C45 C32 121.97(16) . . ?
C44 C45 H45 119.0 . . ?
C32 C45 H45 119.0 . . ?
C33 C46 C43 120.84(15) . . ?
C33 C46 C47 120.73(14) . . ?
C43 C46 C47 118.42(16) . . ?
C40 C47 C36 119.10(15) . . ?
C40 C47 C46 121.07(15) . . ?
C36 C47 C46 119.82(15) . . ?
Cl3P C48 Cl1 115.3(4) . . ?
Cl3P C48 Cl2 87.2(8) . . ?
Cl1 C48 Cl2 112.81(11) . . ?
Cl3P C48 Cl2P 111.0(4) . . ?
Cl1 C48 Cl2P 99.8(6) . . ?
Cl2 C48 Cl2P 23.8(7) . . ?
Cl3P C48 Cl3 22.9(8) . . ?
Cl1 C48 Cl3 107.81(12) . . ?
Cl2 C48 Cl3 109.83(11) . . ?
Cl2P C48 Cl3 133.6(7) . . ?
Cl3P C48 H48 121.9 . . ?
Cl1 C48 H48 108.8 . . ?
Cl2 C48 H48 108.8 . . ?
Cl2P C48 H48 96.1 . . ?
Cl3 C48 H48 108.8 . . ?
Cl3P C48 H48P 110.1 . . ?
Cl1 C48 H48P 110.1 . . ?
Cl2 C48 H48P 119.7 . . ?
Cl2P C48 H48P 110.1 . . ?
Cl3 C48 H48P 94.6 . . ?
H48 C48 H48P 15.0 . . ?

loop_
_geom_bond_atom_site_label_1
_geom_bond_atom_site_label_2
_geom_bond_distance
_geom_bond_site_symmetry_2
_geom_bond_publ_flag
Si1 O2 1.6669(11) . ?
Si1 C9 1.8488(18) . ?
Si1 C8 1.8643(18) . ?
Si1 C10 1.8804(18) . ?
O1 C7 1.402(2) . ?
O1 C1 1.435(2) . ?
O2 C2 1.4211(17) . ?
O3 C7 1.412(2) . ?
O3 C3 1.437(2) . ?
O4 C14 1.3720(18) . ?
O4 C4 1.437(2) . ?
O5 C7 1.4124(19) . ?
O5 C5 1.441(2) . ?
O6 C31 1.3580(19) . ?
O6 C6 1.442(2) . ?
O7 C14 1.213(2) . ?
O8 C31 1.210(2) . ?
C1 C6 1.527(2) . ?
C1 C2 1.527(2) . ?
C1 H1 1.0000 . ?
C2 C3 1.524(2) . ?
C2 H2 1.0000 . ?
C3 C4 1.530(2) . ?
C3 H3 1.0000 . ?
C4 C5 1.527(2) . ?
C4 H4 1.0000 . ?
C5 C6 1.536(2) . ?
C5 H5 1.0000 . ?
C6 H6 1.0000 . ?
C7 H7 1.0000 . ?
C8 H8A 0.9800 . ?
C8 H8B 0.9800 . ?
C8 H8C 0.9800 . ?
C9 H9A 0.9800 . ?
C9 H9B 0.9800 . ?
C9 H9C 0.9800 . ?
C10 C13 1.536(2) . ?
C10 C12 1.538(2) . ?
C10 C11 1.539(2) . ?
C11 H11A 0.9800 . ?
C11 H11B 0.9800 . ?
C11 H11C 0.9800 . ?
C12 H12A 0.9800 . ?
C12 H12B 0.9800 . ?
C12 H12C 0.9800 . ?
C13 H13A 0.9800 . ?
C13 H13B 0.9800 . ?
C13 H13C 0.9800 . ?
C14 C15 1.472(2) . ?
C15 C28 1.401(2) . ?
C15 C16 1.419(2) . ?
C16 C29 1.421(2) . ?
C16 C17 1.440(2) . ?
C17 C18 1.356(2) . ?
C17 H17 0.9500 . ?
C18 C19 1.424(2) . ?
C18 H18 0.9500 . ?
C19 C20 1.402(2) . ?
C19 C30 1.419(2) . ?
C20 C21 1.381(3) . ?
C20 H20 0.9500 . ?
C21 C22 1.386(3) . ?
C21 H21 0.9500 . ?
C22 C23 1.400(2) . ?
C22 H22 0.9500 . ?
C23 C30 1.420(2) . ?
C23 C24 1.434(2) . ?
C24 C25 1.349(2) . ?
C24 H24 0.9500 . ?
C25 C26 1.436(2) . ?
C25 H25 0.9500 . ?
C26 C27 1.400(2) . ?
C26 C29 1.423(2) . ?
C27 C28 1.372(3) . ?
C27 H27 0.9500 . ?
C28 H28 0.9500 . ?
C29 C30 1.434(2) . ?
C31 C32 1.478(2) . ?
C32 C45 1.406(2) . ?
C32 C33 1.424(2) . ?
C33 C46 1.424(2) . ?
C33 C34 1.447(2) . ?
C34 C35 1.354(2) . ?
C34 H34 0.9500 . ?
C35 C36 1.428(2) . ?
C35 H35 0.9500 . ?
C36 C37 1.400(2) . ?
C36 C47 1.429(2) . ?
C37 C38 1.380(3) . ?
C37 H37 0.9500 . ?
C38 C39 1.387(3) . ?
C38 H38 0.9500 . ?
C39 C40 1.399(2) . ?
C39 H39 0.9500 . ?
C40 C47 1.414(2) . ?
C40 C41 1.441(2) . ?
C41 C42 1.346(3) . ?
C41 H41 0.9500 . ?
C42 C43 1.432(2) . ?
C42 H42 0.9500 . ?
C43 C44 1.401(2) . ?
C43 C46 1.430(2) . ?
C44 C45 1.374(2) . ?
C44 H44 0.9500 . ?
C45 H45 0.9500 . ?
C46 C47 1.430(2) . ?
Cl1 C48 1.7471(19) . ?
Cl2 C48 1.754(2) . ?
Cl3 C48 1.762(2) . ?
Cl2P C48 1.759(7) . ?
Cl3P C48 1.674(7) . ?
C48 H48 1.0000 . ?
C48 H48P 1.0000 . ?

loop_
_geom_torsion_atom_site_label_1
_geom_torsion_atom_site_label_2
_geom_torsion_atom_site_label_3
_geom_torsion_atom_site_label_4
_geom_torsion
_geom_torsion_site_symmetry_1
_geom_torsion_site_symmetry_2
_geom_torsion_site_symmetry_3
_geom_torsion_site_symmetry_4
_geom_torsion_publ_flag
C9 Si1 O2 C2 150.83(12) . . . . ?
C8 Si1 O2 C2 31.49(14) . . . . ?
C10 Si1 O2 C2 -88.85(12) . . . . ?
C7 O1 C1 C6 60.37(16) . . . . ?
C7 O1 C1 C2 -59.47(15) . . . . ?
Si1 O2 C2 C3 132.94(12) . . . . ?
Si1 O2 C2 C1 -108.75(13) . . . . ?
O1 C1 C2 O2 -66.07(15) . . . . ?
C6 C1 C2 O2 175.56(12) . . . . ?
O1 C1 C2 C3 54.07(15) . . . . ?
C6 C1 C2 C3 -64.31(16) . . . . ?
C7 O3 C3 C2 58.57(15) . . . . ?
C7 O3 C3 C4 -61.34(15) . . . . ?
O2 C2 C3 O3 66.62(16) . . . . ?
C1 C2 C3 O3 -53.51(15) . . . . ?
O2 C2 C3 C4 -176.31(13) . . . . ?
C1 C2 C3 C4 63.56(17) . . . . ?
C14 O4 C4 C5 -81.03(15) . . . . ?
C14 O4 C4 C3 160.78(13) . . . . ?
O3 C3 C4 O4 -178.90(12) . . . . ?
C2 C3 C4 O4 61.56(17) . . . . ?
O3 C3 C4 C5 61.14(15) . . . . ?
C2 C3 C4 C5 -58.40(17) . . . . ?
C7 O5 C5 C4 60.07(16) . . . . ?
C7 O5 C5 C6 -61.35(17) . . . . ?
O4 C4 C5 O5 -179.32(11) . . . . ?
C3 C4 C5 O5 -60.63(15) . . . . ?
O4 C4 C5 C6 -63.11(16) . . . . ?
C3 C4 C5 C6 55.58(17) . . . . ?
C31 O6 C6 C1 -166.82(13) . . . . ?
C31 O6 C6 C5 75.04(17) . . . . ?
O1 C1 C6 O6 177.19(12) . . . . ?
C2 C1 C6 O6 -62.67(15) . . . . ?
O1 C1 C6 C5 -60.14(17) . . . . ?
C2 C1 C6 C5 60.00(17) . . . . ?
O5 C5 C6 O6 176.98(12) . . . . ?
C4 C5 C6 O6 60.27(17) . . . . ?
O5 C5 C6 C1 60.06(17) . . . . ?
C4 C5 C6 C1 -56.65(18) . . . . ?
C1 O1 C7 O3 62.88(16) . . . . ?
C1 O1 C7 O5 -61.81(18) . . . . ?
C3 O3 C7 O1 -62.64(16) . . . . ?
C3 O3 C7 O5 61.99(16) . . . . ?
C5 O5 C7 O1 63.12(18) . . . . ?
C5 O5 C7 O3 -61.12(17) . . . . ?
O2 Si1 C10 C13 65.60(14) . . . . ?
C9 Si1 C10 C13 -177.96(13) . . . . ?
C8 Si1 C10 C13 -54.59(15) . . . . ?
O2 Si1 C10 C12 -54.70(13) . . . . ?
C9 Si1 C10 C12 61.75(14) . . . . ?
C8 Si1 C10 C12 -174.89(12) . . . . ?
O2 Si1 C10 C11 -173.65(11) . . . . ?
C9 Si1 C10 C11 -57.21(15) . . . . ?
C8 Si1 C10 C11 66.16(14) . . . . ?
C4 O4 C14 O7 -9.9(2) . . . . ?
C4 O4 C14 C15 168.57(13) . . . . ?
O7 C14 C15 C28 -156.02(18) . . . . ?
O4 C14 C15 C28 25.6(2) . . . . ?
O7 C14 C15 C16 25.8(3) . . . . ?
O4 C14 C15 C16 -152.51(14) . . . . ?
C28 C15 C16 C29 1.1(2) . . . . ?
C14 C15 C16 C29 179.21(14) . . . . ?
C28 C15 C16 C17 -176.38(15) . . . . ?
C14 C15 C16 C17 1.7(2) . . . . ?
C15 C16 C17 C18 179.18(15) . . . . ?
C29 C16 C17 C18 1.7(2) . . . . ?
C16 C17 C18 C19 -0.4(2) . . . . ?
C17 C18 C19 C20 -179.45(15) . . . . ?
C17 C18 C19 C30 -0.5(2) . . . . ?
C30 C19 C20 C21 1.1(2) . . . . ?
C18 C19 C20 C21 -179.95(15) . . . . ?
C19 C20 C21 C22 -0.7(3) . . . . ?
C20 C21 C22 C23 -0.4(3) . . . . ?
C21 C22 C23 C30 1.2(2) . . . . ?
C21 C22 C23 C24 -178.20(16) . . . . ?
C22 C23 C24 C25 179.48(16) . . . . ?
C30 C23 C24 C25 0.1(2) . . . . ?
C23 C24 C25 C26 0.2(2) . . . . ?
C24 C25 C26 C27 -179.80(15) . . . . ?
C24 C25 C26 C29 0.1(2) . . . . ?
C29 C26 C27 C28 0.0(2) . . . . ?
C25 C26 C27 C28 179.94(15) . . . . ?
C26 C27 C28 C15 0.9(3) . . . . ?
C16 C15 C28 C27 -1.5(2) . . . . ?
C14 C15 C28 C27 -179.65(15) . . . . ?
C15 C16 C29 C26 -0.2(2) . . . . ?
C17 C16 C29 C26 177.44(14) . . . . ?
C15 C16 C29 C30 -179.75(13) . . . . ?
C17 C16 C29 C30 -2.1(2) . . . . ?
C27 C26 C29 C16 -0.4(2) . . . . ?
C25 C26 C29 C16 179.69(14) . . . . ?
C27 C26 C29 C30 179.21(14) . . . . ?
C25 C26 C29 C30 -0.7(2) . . . . ?
C20 C19 C30 C23 -0.3(2) . . . . ?
C18 C19 C30 C23 -179.28(14) . . . . ?
C20 C19 C30 C29 179.01(14) . . . . ?
C18 C19 C30 C29 0.0(2) . . . . ?
C22 C23 C30 C19 -0.8(2) . . . . ?
C24 C23 C30 C19 178.57(14) . . . . ?
C22 C23 C30 C29 179.89(14) . . . . ?
C24 C23 C30 C29 -0.7(2) . . . . ?
C16 C29 C30 C19 1.3(2) . . . . ?
C26 C29 C30 C19 -178.25(14) . . . . ?
C16 C29 C30 C23 -179.40(14) . . . . ?
C26 C29 C30 C23 1.0(2) . . . . ?
C6 O6 C31 O8 -2.7(2) . . . . ?
C6 O6 C31 C32 176.79(13) . . . . ?
O8 C31 C32 C45 167.47(17) . . . . ?
O6 C31 C32 C45 -12.0(2) . . . . ?
O8 C31 C32 C33 -11.8(3) . . . . ?
O6 C31 C32 C33 168.70(13) . . . . ?
C45 C32 C33 C46 -0.6(2) . . . . ?
C31 C32 C33 C46 178.72(14) . . . . ?
C45 C32 C33 C34 178.49(15) . . . . ?
C31 C32 C33 C34 -2.2(2) . . . . ?
C32 C33 C34 C35 -179.72(15) . . . . ?
C46 C33 C34 C35 -0.6(2) . . . . ?
C33 C34 C35 C36 -0.6(2) . . . . ?
C34 C35 C36 C37 -179.60(16) . . . . ?
C34 C35 C36 C47 1.3(2) . . . . ?
C35 C36 C37 C38 179.94(16) . . . . ?
C47 C36 C37 C38 -1.0(3) . . . . ?
C36 C37 C38 C39 1.0(3) . . . . ?
C37 C38 C39 C40 0.0(3) . . . . ?
C38 C39 C40 C47 -1.1(3) . . . . ?
C38 C39 C40 C41 178.50(17) . . . . ?
C39 C40 C41 C42 179.55(16) . . . . ?
C47 C40 C41 C42 -0.8(2) . . . . ?
C40 C41 C42 C43 -0.1(3) . . . . ?
C41 C42 C43 C44 -179.34(16) . . . . ?
C41 C42 C43 C46 0.5(2) . . . . ?
C46 C43 C44 C45 0.3(2) . . . . ?
C42 C43 C44 C45 -179.82(15) . . . . ?
C43 C44 C45 C32 0.0(3) . . . . ?
C33 C32 C45 C44 0.1(2) . . . . ?
C31 C32 C45 C44 -179.24(15) . . . . ?
C32 C33 C46 C43 1.0(2) . . . . ?
C34 C33 C46 C43 -178.16(14) . . . . ?
C32 C33 C46 C47 -179.77(13) . . . . ?
C34 C33 C46 C47 1.1(2) . . . . ?
C44 C43 C46 C33 -0.9(2) . . . . ?
C42 C43 C46 C33 179.30(14) . . . . ?
C44 C43 C46 C47 179.87(14) . . . . ?
C42 C43 C46 C47 0.0(2) . . . . ?
C39 C40 C47 C36 1.1(2) . . . . ?
C41 C40 C47 C36 -178.51(15) . . . . ?
C39 C40 C47 C46 -179.02(15) . . . . ?
C41 C40 C47 C46 1.4(2) . . . . ?
C37 C36 C47 C40 -0.1(2) . . . . ?
C35 C36 C47 C40 179.04(14) . . . . ?
C37 C36 C47 C46 -179.95(15) . . . . ?
C35 C36 C47 C46 -0.9(2) . . . . ?
C33 C46 C47 C40 179.76(14) . . . . ?
C43 C46 C47 C40 -1.0(2) . . . . ?
C33 C46 C47 C36 -0.3(2) . . . . ?
C43 C46 C47 C36 178.92(14) . . . . ?
